data_4310397
loop_
_publ_author_name
'Shane G. Telfer'
'Tomohiro Sato'
'Reiko Kuroda'
'Julie Lefebvre'
'Daniel B. Leznoff'

_publ_section_title
;
 Dinuclear Complexes of Chiral Tetradentate Pyridylimine Ligands:
 Diastereoselectivity, Positive Cooperativity, Anion Selectivity, Ligand
 Self-Sorting Based on Chirality, and Magnetism
;
_journal_name_full 'Inorganic Chemistry'
_journal_page_first 421
_journal_page_last 429
_journal_paper_doi 10.1021/ic034585k
_journal_volume 43
_journal_year 2004
_chemical_formula_sum 'C68 H89 Cl6 Co3 N11 O4'
_chemical_formula_weight 1513.99
_chemical_name_systematic
; 
 ? 
;
_space_group_IT_number 4
_symmetry_cell_setting monoclinic
_symmetry_space_group_name_Hall 'P 2yb'
_symmetry_space_group_name_H-M 'P 1 21 1'
_atom_sites_solution_hydrogens geom
_atom_sites_solution_primary direct
_atom_sites_solution_secondary difmap
_audit_creation_method SHELXL-97
_cell_angle_alpha 90.00
_cell_angle_beta 110.643(3)
_cell_angle_gamma 90.00
_cell_formula_units_Z 2
_cell_length_a 11.5946(18)
_cell_length_b 22.246(4)
_cell_length_c 15.350(2)
_cell_measurement_reflns_used 15744
_cell_measurement_temperature 110(2)
_cell_measurement_theta_max 28.38
_cell_measurement_theta_min 1.42
_cell_volume 3705.1(10)
_computing_cell_refinement 'Bruker SMART'
_computing_data_collection 'Bruker SMART'
_computing_data_reduction 'Bruker SAINT'
_computing_structure_refinement 'SHELXL-97 (Sheldrick, 1997)'
_computing_structure_solution 'SHELXS-97 (Sheldrick, 1997)'
_diffrn_ambient_temperature 110(2)
_diffrn_measured_fraction_theta_full 0.995
_diffrn_measured_fraction_theta_max 0.995
_diffrn_measurement_device_type 'CCD area detector'
_diffrn_measurement_method 'phi and omega scans'
_diffrn_radiation_monochromator graphite
_diffrn_radiation_source 'fine-focus sealed tube'
_diffrn_radiation_type MoK\a
_diffrn_radiation_wavelength 0.71073
_diffrn_reflns_av_R_equivalents 0.0502
_diffrn_reflns_av_sigmaI/netI 0.1033
_diffrn_reflns_limit_h_max 15
_diffrn_reflns_limit_h_min -14
_diffrn_reflns_limit_k_max 29
_diffrn_reflns_limit_k_min -21
_diffrn_reflns_limit_l_max 20
_diffrn_reflns_limit_l_min -20
_diffrn_reflns_number 27513
_diffrn_reflns_theta_full 28.38
_diffrn_reflns_theta_max 28.38
_diffrn_reflns_theta_min 1.42
_exptl_absorpt_coefficient_mu 0.933
_exptl_absorpt_correction_type none
_exptl_crystal_colour 'dark green'
_exptl_crystal_density_diffrn 1.357
_exptl_crystal_density_method 'not measured'
_exptl_crystal_description prism
_exptl_crystal_F_000 1578
_exptl_crystal_size_max 0.40
_exptl_crystal_size_mid 0.20
_exptl_crystal_size_min 0.20
_refine_diff_density_max 0.879
_refine_diff_density_min -0.492
_refine_diff_density_rms 0.083
_refine_ls_abs_structure_details 'Flack H D (1983), Acta Cryst. A39, 876-881'
_refine_ls_abs_structure_Flack -0.012(11)
_refine_ls_extinction_method none
_refine_ls_goodness_of_fit_ref 0.881
_refine_ls_hydrogen_treatment mixed
_refine_ls_matrix_type full
_refine_ls_number_parameters 789
_refine_ls_number_reflns 15744
_refine_ls_number_restraints 1
_refine_ls_restrained_S_all 0.881
_refine_ls_R_factor_all 0.0645
_refine_ls_R_factor_gt 0.0479
_refine_ls_shift/su_max 0.002
_refine_ls_shift/su_mean 0.000
_refine_ls_structure_factor_coef Fsqd
_refine_ls_weighting_details 'calc w=1/[\s^2^(Fo^2^)+(0.0478P)^2^+0.0000P] where P=(Fo^2^+2Fc^2^)/3'
_refine_ls_weighting_scheme calc
_refine_ls_wR_factor_gt 0.1021
_refine_ls_wR_factor_ref 0.1052
_reflns_number_gt 11119
_reflns_number_total 15744
_reflns_threshold_expression >2sigma(I)
_cod_data_source_file ic034585ksi20030911_020152.cif
_cod_data_source_block st192a
_cod_depositor_comments
;
The following automatic conversions were performed:
'_symmetry_cell_setting' value 'Monoclinic' changed to 'monoclinic'
according to '/home/saulius/struct/CIF-dictionaries/cif_core.dic'
dictionary named 'cif_core.dic' version 2.4.1 from 2010-06-29.

Automatic conversion script
Id: cif_fix_enum 1527 2010-12-29 10:47:43Z saulius 
;
_cod_original_cell_volume 3705.0(10)
_cod_database_code 4310397

loop_
_symmetry_equiv_pos_as_xyz
'x, y, z'
'-x, y+1/2, -z'

loop_
_atom_site_label
_atom_site_type_symbol
_atom_site_fract_x
_atom_site_fract_y
_atom_site_fract_z
_atom_site_U_iso_or_equiv
_atom_site_adp_type
_atom_site_occupancy
_atom_site_symmetry_multiplicity
_atom_site_calc_flag
_atom_site_refinement_flags
_atom_site_disorder_assembly
_atom_site_disorder_group
N1 N 0.6578(3) 0.04634(16) 0.5612(2) 0.0218(8) Uani 1 1 d . . .
C2 C 0.5486(4) 0.0760(2) 0.5324(3) 0.0246(9) Uani 1 1 d . . .
C3 C 0.4383(4) 0.0465(2) 0.4822(3) 0.0329(11) Uani 1 1 d . . .
H3 H 0.3642 0.0674 0.4634 0.039 Uiso 1 1 calc R . .
C4 C 0.4398(4) -0.0124(2) 0.4611(3) 0.0402(12) Uani 1 1 d . . .
H4 H 0.3669 -0.0321 0.4275 0.048 Uiso 1 1 calc R . .
C5 C 0.5512(4) -0.0433(2) 0.4901(3) 0.0402(12) Uani 1 1 d . . .
H5 H 0.5544 -0.0839 0.4763 0.048 Uiso 1 1 calc R . .
C6 C 0.6584(4) -0.0118(2) 0.5405(3) 0.0319(11) Uani 1 1 d . . .
H6 H 0.7331 -0.0323 0.5603 0.038 Uiso 1 1 calc R . .
C7 C 0.5520(4) 0.1398(2) 0.5581(3) 0.0231(9) Uani 1 1 d . . .
H7 H 0.4794 0.1618 0.5426 0.028 Uiso 1 1 calc R . .
N8 N 0.6553(3) 0.16475(15) 0.6016(2) 0.0214(7) Uani 1 1 d . . .
C9 C 0.6622(4) 0.22819(19) 0.6321(3) 0.0238(9) Uani 1 1 d . . .
H9 H 0.7308 0.2301 0.6918 0.029 Uiso 1 1 calc R . .
C10 C 0.6991(4) 0.2689(2) 0.5657(3) 0.0293(10) Uani 1 1 d . . .
H10 H 0.7610 0.2470 0.5482 0.035 Uiso 1 1 calc R . .
C11 C 0.7609(5) 0.3271(2) 0.6146(4) 0.0404(12) Uani 1 1 d . . .
H11A H 0.7832 0.3516 0.5715 0.061 Uiso 1 1 calc R . .
H11B H 0.8335 0.3172 0.6666 0.061 Uiso 1 1 calc R . .
H11C H 0.7045 0.3488 0.6360 0.061 Uiso 1 1 calc R . .
C12 C 0.5934(4) 0.2836(2) 0.4756(3) 0.0378(12) Uani 1 1 d . . .
H12A H 0.6231 0.3088 0.4373 0.057 Uiso 1 1 calc R . .
H12B H 0.5295 0.3042 0.4899 0.057 Uiso 1 1 calc R . .
H12C H 0.5611 0.2470 0.4429 0.057 Uiso 1 1 calc R . .
C13 C 0.5490(4) 0.2506(2) 0.6518(3) 0.0292(10) Uani 1 1 d . . .
H13A H 0.5534 0.2938 0.6609 0.035 Uiso 1 1 calc R . .
H13B H 0.4743 0.2412 0.5999 0.035 Uiso 1 1 calc R . .
O14 O 0.5489(3) 0.22135(15) 0.7328(2) 0.0353(8) Uani 1 1 d . . .
C15 C 0.4492(4) 0.2380(2) 0.7618(3) 0.0316(10) Uani 1 1 d . . .
H15A H 0.3716 0.2242 0.7170 0.038 Uiso 1 1 calc R . .
H15B H 0.4457 0.2813 0.7673 0.038 Uiso 1 1 calc R . .
C16 C 0.4730(4) 0.2087(2) 0.8543(3) 0.0310(10) Uani 1 1 d . . .
C17 C 0.5081(4) 0.1477(2) 0.8662(3) 0.0348(11) Uani 1 1 d . A .
H17 H 0.5108 0.1253 0.8158 0.042 Uiso 1 1 calc R . .
C18 C 0.5386(4) 0.1212(2) 0.9530(4) 0.0437(13) Uani 1 1 d . . .
C19 C 0.5355(4) 0.1542(3) 1.0281(3) 0.0435(13) Uani 1 1 d . A .
H19 H 0.5563 0.1357 1.0860 0.052 Uiso 1 1 calc R . .
C20 C 0.5019(4) 0.2145(2) 1.0194(3) 0.0366(12) Uani 1 1 d . . .
C21 C 0.4706(4) 0.2406(2) 0.9311(3) 0.0337(11) Uani 1 1 d . A .
H21 H 0.4475 0.2809 0.9237 0.040 Uiso 1 1 calc R . .
C22 C 0.5042(5) 0.2503(3) 1.1036(3) 0.0514(15) Uani 1 1 d . A .
H22A H 0.5013 0.2234 1.1516 0.077 Uiso 1 1 calc R . .
H22B H 0.4342 0.2767 1.0867 0.077 Uiso 1 1 calc R . .
H22C H 0.5786 0.2737 1.1259 0.077 Uiso 1 1 calc R . .
C23A C 0.5812(7) 0.0570(3) 0.9668(5) 0.082(2) Uani 0.741(8) 1 d P A 1
H23A H 0.5827 0.0397 0.9092 0.099 Uiso 0.741(8) 1 calc PR A 1
H23B H 0.5281 0.0328 0.9895 0.099 Uiso 0.741(8) 1 calc PR A 1
O24A O 0.7121(4) 0.06140(19) 1.0400(3) 0.0300(13) Uiso 0.741(8) 1 d P A 1
C25A C 0.7569(5) 0.0072(3) 1.0674(4) 0.0537(15) Uani 0.741(8) 1 d P A 1
H25A H 0.6934 -0.0167 1.0784 0.064 Uiso 0.741(8) 1 calc PR A 1
H25B H 0.8249 0.0108 1.1262 0.064 Uiso 0.741(8) 1 calc PR A 1
C23B C 0.5812(7) 0.0570(3) 0.9668(5) 0.082(2) Uani 0.259(8) 1 d P A 2
H23C H 0.5204 0.0373 0.9140 0.099 Uiso 0.259(8) 1 calc PR A 2
H23D H 0.6551 0.0585 0.9510 0.099 Uiso 0.259(8) 1 calc PR A 2
O24B O 0.6078(9) 0.0154(5) 1.0284(7) 0.024(3) Uiso 0.259(8) 1 d P A 2
C25B C 0.7569(5) 0.0072(3) 1.0674(4) 0.0537(15) Uani 0.259(8) 1 d P A 2
H25C H 0.7955 0.0465 1.0797 0.064 Uiso 0.259(8) 1 calc PR A 2
H25D H 0.7818 -0.0148 1.1257 0.064 Uiso 0.259(8) 1 calc PR A 2
C26 C 0.8015(4) -0.0259(2) 0.9998(3) 0.0305(10) Uani 1 1 d . . .
H26 H 0.7304 -0.0308 0.9421 0.037 Uiso 1 1 calc R A 1
C27 C 0.8476(4) -0.0898(2) 1.0362(3) 0.0386(12) Uani 1 1 d . A .
H27 H 0.8924 -0.1054 0.9975 0.046 Uiso 1 1 calc R . .
C28 C 0.9367(5) -0.0906(3) 1.1374(3) 0.0486(14) Uani 1 1 d . . .
H28A H 1.0046 -0.0640 1.1439 0.073 Uiso 1 1 calc R A .
H28B H 0.9671 -0.1307 1.1540 0.073 Uiso 1 1 calc R . .
H28C H 0.8944 -0.0775 1.1776 0.073 Uiso 1 1 calc R . .
C29 C 0.7388(5) -0.1315(3) 1.0234(4) 0.0602(18) Uani 1 1 d . . .
H29A H 0.6844 -0.1305 0.9596 0.090 Uiso 1 1 calc R A .
H29B H 0.6952 -0.1186 1.0629 0.090 Uiso 1 1 calc R . .
H29C H 0.7683 -0.1718 1.0397 0.090 Uiso 1 1 calc R . .
N30 N 0.8982(3) 0.00623(16) 0.9752(2) 0.0234(7) Uani 1 1 d . A .
C31 C 0.9682(4) 0.0442(2) 1.0301(3) 0.0266(9) Uani 1 1 d . . .
H31 H 0.9607 0.0521 1.0873 0.032 Uiso 1 1 calc R A .
C32 C 1.0618(4) 0.07581(19) 1.0023(3) 0.0232(9) Uani 1 1 d . A .
N33 N 1.0641(3) 0.06125(15) 0.9170(2) 0.0225(8) Uani 1 1 d . . .
C34 C 1.1465(4) 0.0885(2) 0.8892(3) 0.0267(10) Uani 1 1 d . A .
H34 H 1.1485 0.0788 0.8308 0.032 Uiso 1 1 calc R . .
C35 C 1.2296(4) 0.1305(2) 0.9416(3) 0.0291(10) Uani 1 1 d . . .
H35 H 1.2862 0.1484 0.9193 0.035 Uiso 1 1 calc R A .
C36 C 1.2264(4) 0.1453(2) 1.0278(3) 0.0359(11) Uani 1 1 d . A .
H36 H 1.2803 0.1739 1.0645 0.043 Uiso 1 1 calc R . .
C37 C 1.1424(4) 0.1172(2) 1.0593(3) 0.0349(11) Uani 1 1 d . . .
H37 H 1.1401 0.1259 1.1179 0.042 Uiso 1 1 calc R A .
N41 N 0.7938(3) -0.07053(15) 0.7921(2) 0.0218(8) Uani 1 1 d . . .
C42 C 0.8462(4) -0.1263(2) 0.8058(3) 0.0236(9) Uani 1 1 d . A .
C43 C 0.7767(4) -0.1784(2) 0.7835(3) 0.0280(10) Uani 1 1 d . . .
H43 H 0.8149 -0.2158 0.7919 0.034 Uiso 1 1 calc R A .
C44 C 0.6487(4) -0.1741(2) 0.7483(3) 0.0292(10) Uani 1 1 d . A .
H44 H 0.5997 -0.2084 0.7347 0.035 Uiso 1 1 calc R . .
C45 C 0.5960(4) -0.1171(2) 0.7341(3) 0.0293(10) Uani 1 1 d . . .
H45 H 0.5108 -0.1129 0.7092 0.035 Uiso 1 1 calc R A .
C46 C 0.6710(4) -0.0667(2) 0.7571(3) 0.0249(9) Uani 1 1 d . A .
H46 H 0.6345 -0.0289 0.7478 0.030 Uiso 1 1 calc R . .
C47 C 0.9822(4) -0.1267(2) 0.8419(3) 0.0252(9) Uani 1 1 d . . .
H47 H 1.0256 -0.1626 0.8493 0.030 Uiso 1 1 calc R A .
N48 N 1.0384(3) -0.07672(16) 0.8626(2) 0.0236(8) Uani 1 1 d . A .
C49 C 1.1762(4) -0.0759(2) 0.8903(3) 0.0293(10) Uani 1 1 d . . .
H49 H 1.2015 -0.0339 0.9043 0.035 Uiso 1 1 calc R A .
C50 C 1.2414(4) -0.1115(2) 0.9799(3) 0.0332(11) Uani 1 1 d . A .
H50 H 1.2201 -0.1541 0.9676 0.040 Uiso 1 1 calc R . .
C51 C 1.2028(4) -0.0916(3) 1.0587(3) 0.0449(13) Uani 1 1 d . . .
H51A H 1.2446 -0.1154 1.1128 0.067 Uiso 1 1 calc R A .
H51B H 1.1154 -0.0967 1.0416 0.067 Uiso 1 1 calc R . .
H51C H 1.2238 -0.0501 1.0721 0.067 Uiso 1 1 calc R . .
C52 C 1.3826(4) -0.1048(3) 1.0058(4) 0.0491(14) Uani 1 1 d . . .
H52A H 1.4056 -0.1181 0.9546 0.074 Uiso 1 1 calc R A .
H52B H 1.4244 -0.1288 1.0597 0.074 Uiso 1 1 calc R . .
H52C H 1.4054 -0.0634 1.0190 0.074 Uiso 1 1 calc R . .
C53 C 1.2103(4) -0.0932(2) 0.8066(3) 0.0350(11) Uani 1 1 d . A .
H53A H 1.1568 -0.0725 0.7515 0.042 Uiso 1 1 calc R . .
H53B H 1.2946 -0.0814 0.8170 0.042 Uiso 1 1 calc R . .
O54 O 1.1974(3) -0.15660(15) 0.7930(2) 0.0336(8) Uani 1 1 d . . .
C55 C 1.2005(5) -0.1751(3) 0.7046(3) 0.0448(13) Uani 1 1 d . A .
H55A H 1.2051 -0.2186 0.7035 0.054 Uiso 1 1 calc R . .
H55B H 1.2745 -0.1592 0.6973 0.054 Uiso 1 1 calc R . .
C56 C 1.0894(4) -0.1545(2) 0.6233(3) 0.0342(11) Uani 1 1 d . . .
C57 C 0.9730(5) -0.1758(2) 0.6145(4) 0.0385(12) Uani 1 1 d . A .
H57 H 0.9648 -0.2036 0.6571 0.046 Uiso 1 1 calc R . .
C58 C 0.8682(4) -0.1559(2) 0.5420(3) 0.0343(11) Uani 1 1 d . . .
C59 C 0.8820(4) -0.1171(2) 0.4766(3) 0.0334(11) Uani 1 1 d . A .
H59 H 0.8125 -0.1050 0.4273 0.040 Uiso 1 1 calc R . .
C60 C 0.9983(4) -0.0951(2) 0.4824(3) 0.0326(11) Uani 1 1 d . . .
C61 C 1.1010(4) -0.1138(2) 0.5571(3) 0.0338(11) Uani 1 1 d . A .
H61 H 1.1784 -0.0990 0.5632 0.041 Uiso 1 1 calc R . .
C62 C 0.7422(5) -0.1768(2) 0.5361(4) 0.0482(14) Uani 1 1 d . A .
H62A H 0.7448 -0.2190 0.5496 0.072 Uiso 1 1 calc R . .
H62B H 0.6844 -0.1696 0.4745 0.072 Uiso 1 1 calc R . .
H62C H 0.7170 -0.1551 0.5805 0.072 Uiso 1 1 calc R . .
C63 C 1.0089(5) -0.0545(2) 0.4073(3) 0.0396(12) Uani 1 1 d . A .
H63A H 1.0903 -0.0364 0.4282 0.048 Uiso 1 1 calc R . .
H63B H 0.9997 -0.0781 0.3522 0.048 Uiso 1 1 calc R . .
O64 O 0.9171(3) -0.00745(15) 0.3836(2) 0.0398(8) Uani 1 1 d . . .
C65 C 0.9532(4) 0.0401(2) 0.4481(3) 0.0325(11) Uani 1 1 d . A .
H65A H 1.0198 0.0625 0.4389 0.039 Uiso 1 1 calc R . .
H65B H 0.9827 0.0242 0.5109 0.039 Uiso 1 1 calc R . .
C66 C 0.8420(4) 0.0826(2) 0.4350(3) 0.0294(10) Uani 1 1 d . . .
H66 H 0.7696 0.0576 0.4277 0.035 Uiso 1 1 calc R A .
C67 C 0.8102(4) 0.1245(2) 0.3503(3) 0.0310(10) Uani 1 1 d . A .
H67 H 0.8808 0.1512 0.3592 0.037 Uiso 1 1 calc R . .
C68 C 0.7858(4) 0.0907(2) 0.2609(3) 0.0396(12) Uani 1 1 d . . .
H68A H 0.8560 0.0662 0.2657 0.059 Uiso 1 1 calc R A .
H68B H 0.7712 0.1187 0.2106 0.059 Uiso 1 1 calc R . .
H68C H 0.7147 0.0656 0.2494 0.059 Uiso 1 1 calc R . .
C69 C 0.7004(5) 0.1632(3) 0.3455(3) 0.0491(14) Uani 1 1 d . . .
H69A H 0.7178 0.1844 0.4032 0.074 Uiso 1 1 calc R A .
H69B H 0.6294 0.1381 0.3347 0.074 Uiso 1 1 calc R . .
H69C H 0.6845 0.1916 0.2955 0.074 Uiso 1 1 calc R . .
N70 N 0.8724(3) 0.11717(15) 0.5249(2) 0.0228(8) Uani 1 1 d . A .
C71 C 0.9550(4) 0.15760(19) 0.5411(3) 0.0261(10) Uani 1 1 d . . .
H71 H 0.9900 0.1666 0.4966 0.031 Uiso 1 1 calc R A .
C72 C 0.9942(4) 0.18946(19) 0.6290(3) 0.0251(9) Uani 1 1 d . A .
N73 N 0.9440(3) 0.17074(16) 0.6918(2) 0.0224(8) Uani 1 1 d . . .
C74 C 0.9785(4) 0.1993(2) 0.7735(3) 0.0279(10) Uani 1 1 d . A .
H74 H 0.9434 0.1871 0.8166 0.033 Uiso 1 1 calc R . .
C75 C 1.0634(4) 0.2458(2) 0.7981(3) 0.0319(11) Uani 1 1 d . . .
H75 H 1.0849 0.2641 0.8561 0.038 Uiso 1 1 calc R A .
C76 C 1.1145(4) 0.2639(2) 0.7348(3) 0.0366(12) Uani 1 1 d . A .
H76 H 1.1721 0.2949 0.7497 0.044 Uiso 1 1 calc R . .
C77 C 1.0809(4) 0.2362(2) 0.6484(3) 0.0315(10) Uani 1 1 d . . .
H77 H 1.1148 0.2482 0.6046 0.038 Uiso 1 1 calc R A .
Co1 Co 0.80817(5) 0.10142(2) 0.63963(4) 0.02089(12) Uani 1 1 d . A .
Co2 Co 0.92193(5) 0.00091(2) 0.84042(4) 0.02081(12) Uani 1 1 d . A .
Cl1 Cl 0.77174(9) 0.08456(4) 0.78751(7) 0.0231(2) Uani 1 1 d . . .
Cl2 Cl 0.95484(9) 0.01694(5) 0.69097(7) 0.0238(2) Uani 1 1 d . . .
Co3 Co 0.81942(5) -0.35668(3) 0.68445(4) 0.02779(14) Uani 1 1 d . . .
Cl3 Cl 0.64304(9) -0.33142(5) 0.71019(8) 0.0320(2) Uani 1 1 d . . .
Cl4 Cl 0.85340(10) -0.45708(5) 0.71532(8) 0.0349(3) Uani 1 1 d . . .
Cl5 Cl 0.78785(10) -0.33542(5) 0.53030(7) 0.0320(2) Uani 1 1 d . . .
Cl6 Cl 0.98564(10) -0.30384(5) 0.77693(8) 0.0336(3) Uani 1 1 d . . .
N81 N 1.0072(4) -0.2264(2) 1.0146(3) 0.0480(11) Uiso 1 1 d . . .
C82 C 1.0840(4) -0.2573(2) 1.0148(3) 0.0347(11) Uiso 1 1 d . . .
C83 C 1.1836(4) -0.2973(2) 1.0140(4) 0.0420(12) Uiso 1 1 d . . .
H83A H 1.1657 -0.3131 0.9524 0.063 Uiso 1 1 calc R . .
H83B H 1.1907 -0.3299 1.0567 0.063 Uiso 1 1 calc R . .
H83C H 1.2596 -0.2753 1.0325 0.063 Uiso 1 1 calc R . .
C86 C 0.3920(6) -0.0057(3) 0.7050(5) 0.077(2) Uiso 1 1 d . . .
H86A H 0.3531 -0.0402 0.6690 0.116 Uiso 1 1 calc R . .
H86B H 0.4187 -0.0153 0.7700 0.116 Uiso 1 1 calc R . .
H86C H 0.4619 0.0058 0.6890 0.116 Uiso 1 1 calc R . .
C87 C 0.3266(5) 0.0313(3) 0.6901(4) 0.0572(15) Uiso 1 1 d . . .
N88 N 0.2404(5) 0.0809(3) 0.6693(4) 0.0793(17) Uiso 1 1 d . . .
N91 N 0.4381(6) 0.0181(3) 0.2297(5) 0.103(2) Uiso 1 1 d . . .
C92 C 0.4930(6) -0.0434(4) 0.2525(5) 0.0706(18) Uiso 1 1 d . . .
C93 C 0.5345(7) -0.0889(3) 0.2685(5) 0.078(2) Uiso 1 1 d . . .
H93A H 0.4765 -0.1159 0.2795 0.117 Uiso 1 1 calc R . .
H93B H 0.6077 -0.0870 0.3230 0.117 Uiso 1 1 calc R . .
H93C H 0.5551 -0.1031 0.2167 0.117 Uiso 1 1 calc R . .

loop_
_atom_site_aniso_label
_atom_site_aniso_U_11
_atom_site_aniso_U_22
_atom_site_aniso_U_33
_atom_site_aniso_U_23
_atom_site_aniso_U_13
_atom_site_aniso_U_12
N1 0.0238(18) 0.0200(19) 0.0204(17) -0.0039(15) 0.0064(14) -0.0014(14)
C2 0.024(2) 0.029(2) 0.019(2) -0.0015(18) 0.0053(17) -0.0002(18)
C3 0.025(2) 0.030(3) 0.038(3) 0.002(2) 0.003(2) 0.0024(19)
C4 0.035(3) 0.030(3) 0.040(3) -0.009(2) -0.006(2) -0.007(2)
C5 0.046(3) 0.022(3) 0.038(3) -0.006(2) -0.003(2) -0.002(2)
C6 0.036(3) 0.024(3) 0.031(2) 0.0010(19) 0.006(2) 0.0052(19)
C7 0.021(2) 0.023(2) 0.025(2) 0.0073(18) 0.0074(17) 0.0032(18)
N8 0.0205(17) 0.0201(18) 0.0233(17) 0.0027(15) 0.0075(14) 0.0022(14)
C9 0.019(2) 0.023(2) 0.026(2) 0.0025(18) 0.0031(17) 0.0029(17)
C10 0.026(2) 0.027(3) 0.035(2) 0.003(2) 0.011(2) 0.0044(18)
C11 0.048(3) 0.032(3) 0.043(3) 0.004(2) 0.018(2) -0.002(2)
C12 0.033(3) 0.040(3) 0.039(3) 0.014(2) 0.011(2) 0.009(2)
C13 0.032(2) 0.023(2) 0.029(2) 0.0013(19) 0.006(2) 0.0055(18)
O14 0.0354(18) 0.035(2) 0.0420(18) 0.0067(15) 0.0217(15) 0.0088(14)
C15 0.026(2) 0.035(3) 0.038(3) -0.001(2) 0.017(2) 0.0039(19)
C16 0.018(2) 0.041(3) 0.034(2) 0.000(2) 0.0095(19) -0.0004(19)
C17 0.024(2) 0.045(3) 0.037(3) 0.000(2) 0.013(2) 0.010(2)
C18 0.028(3) 0.054(4) 0.051(3) 0.010(3) 0.016(2) 0.019(2)
C19 0.025(2) 0.071(4) 0.032(3) 0.013(3) 0.008(2) 0.017(2)
C20 0.017(2) 0.055(3) 0.030(3) 0.000(2) -0.0006(19) -0.001(2)
C21 0.020(2) 0.038(3) 0.041(3) -0.007(2) 0.008(2) -0.0099(19)
C22 0.038(3) 0.074(4) 0.038(3) -0.003(3) 0.008(2) -0.009(3)
C23A 0.110(6) 0.071(5) 0.080(5) 0.030(4) 0.050(4) 0.069(4)
C25A 0.047(3) 0.064(4) 0.058(3) -0.028(3) 0.028(3) -0.015(3)
C23B 0.110(6) 0.071(5) 0.080(5) 0.030(4) 0.050(4) 0.069(4)
C25B 0.047(3) 0.064(4) 0.058(3) -0.028(3) 0.028(3) -0.015(3)
C26 0.025(2) 0.040(3) 0.026(2) -0.005(2) 0.0079(19) -0.0064(19)
C27 0.040(3) 0.041(3) 0.029(2) 0.004(2) 0.005(2) -0.018(2)
C28 0.045(3) 0.062(4) 0.034(3) 0.009(3) 0.007(2) -0.015(3)
C29 0.046(3) 0.064(4) 0.052(4) 0.022(3) -0.006(3) -0.027(3)
N30 0.0253(17) 0.0207(19) 0.0236(17) -0.0006(16) 0.0078(14) 0.0017(15)
C31 0.028(2) 0.027(2) 0.023(2) 0.0012(19) 0.0065(18) 0.0073(19)
C32 0.024(2) 0.020(2) 0.026(2) 0.0052(17) 0.0094(17) 0.0059(16)
N33 0.0226(18) 0.0186(19) 0.0256(19) 0.0004(15) 0.0076(15) -0.0007(14)
C34 0.028(2) 0.029(3) 0.025(2) -0.0012(19) 0.0129(18) 0.0017(19)
C35 0.022(2) 0.029(3) 0.034(2) 0.007(2) 0.0067(19) -0.0018(18)
C36 0.035(3) 0.035(3) 0.033(2) -0.010(2) 0.006(2) -0.013(2)
C37 0.043(3) 0.038(3) 0.022(2) -0.011(2) 0.009(2) -0.005(2)
N41 0.0214(19) 0.023(2) 0.0217(18) -0.0019(15) 0.0081(15) 0.0011(14)
C42 0.026(2) 0.025(2) 0.021(2) 0.0000(17) 0.0094(19) 0.0036(18)
C43 0.033(2) 0.021(2) 0.029(2) -0.0009(19) 0.010(2) 0.0023(18)
C44 0.028(3) 0.027(3) 0.031(2) -0.0078(19) 0.009(2) -0.0045(19)
C45 0.022(2) 0.032(3) 0.030(2) -0.005(2) 0.0029(19) -0.0001(19)
C46 0.021(2) 0.028(2) 0.025(2) -0.0026(18) 0.0067(18) 0.0026(17)
C47 0.027(2) 0.026(2) 0.023(2) 0.0025(17) 0.0088(19) 0.0047(19)
N48 0.0231(19) 0.025(2) 0.0206(18) 0.0017(15) 0.0048(15) 0.0030(15)
C49 0.021(2) 0.019(2) 0.043(3) 0.005(2) 0.005(2) 0.0000(17)
C50 0.027(2) 0.028(3) 0.038(3) 0.001(2) 0.004(2) -0.0011(19)
C51 0.030(3) 0.061(4) 0.036(3) -0.002(3) 0.002(2) 0.007(2)
C52 0.034(3) 0.052(4) 0.048(3) 0.002(3) -0.001(2) 0.012(2)
C53 0.029(2) 0.032(3) 0.044(3) 0.012(2) 0.012(2) 0.005(2)
O54 0.0333(18) 0.039(2) 0.0300(17) 0.0056(15) 0.0125(14) 0.0119(14)
C55 0.039(3) 0.054(4) 0.040(3) 0.003(3) 0.012(2) 0.020(2)
C56 0.032(3) 0.037(3) 0.031(3) 0.000(2) 0.009(2) 0.012(2)
C57 0.047(3) 0.026(3) 0.048(3) 0.007(2) 0.023(2) 0.011(2)
C58 0.038(3) 0.024(3) 0.040(3) -0.005(2) 0.012(2) 0.007(2)
C59 0.034(3) 0.029(3) 0.033(3) -0.009(2) 0.006(2) 0.010(2)
C60 0.042(3) 0.030(3) 0.031(3) -0.005(2) 0.019(2) 0.007(2)
C61 0.033(3) 0.040(3) 0.029(3) -0.007(2) 0.011(2) 0.003(2)
C62 0.047(3) 0.030(3) 0.069(4) 0.003(3) 0.021(3) -0.004(2)
C63 0.052(3) 0.039(3) 0.030(3) -0.001(2) 0.016(2) 0.012(2)
O64 0.048(2) 0.036(2) 0.0332(18) -0.0036(15) 0.0115(15) 0.0092(16)
C65 0.037(3) 0.035(3) 0.024(2) -0.004(2) 0.009(2) 0.001(2)
C66 0.027(2) 0.038(3) 0.022(2) 0.0004(19) 0.0077(18) -0.0007(19)
C67 0.027(2) 0.034(3) 0.031(2) -0.001(2) 0.0096(19) 0.0009(18)
C68 0.038(3) 0.049(3) 0.029(2) 0.006(2) 0.008(2) 0.002(2)
C69 0.052(3) 0.051(4) 0.036(3) -0.004(2) 0.005(2) 0.015(3)
N70 0.0221(18) 0.026(2) 0.0196(17) 0.0042(15) 0.0061(14) 0.0062(15)
C71 0.023(2) 0.026(3) 0.030(2) 0.0071(19) 0.0109(18) 0.0089(18)
C72 0.026(2) 0.022(2) 0.025(2) 0.0041(18) 0.0072(18) 0.0097(18)
N73 0.0201(18) 0.0197(19) 0.0273(19) 0.0001(15) 0.0082(15) 0.0050(14)
C74 0.026(2) 0.025(2) 0.031(2) 0.001(2) 0.0078(19) 0.0074(18)
C75 0.026(2) 0.033(3) 0.035(3) -0.008(2) 0.008(2) 0.0000(19)
C76 0.025(2) 0.032(3) 0.049(3) -0.006(2) 0.008(2) -0.0026(19)
C77 0.027(2) 0.033(3) 0.039(3) 0.001(2) 0.016(2) 0.002(2)
Co1 0.0205(3) 0.0201(3) 0.0208(3) 0.0003(2) 0.0058(2) 0.0023(2)
Co2 0.0205(3) 0.0199(3) 0.0204(3) -0.0004(2) 0.0051(2) 0.0008(2)
Cl1 0.0239(5) 0.0223(6) 0.0233(5) 0.0010(4) 0.0087(4) 0.0034(4)
Cl2 0.0254(5) 0.0240(6) 0.0215(5) 0.0017(4) 0.0077(4) 0.0055(4)
Co3 0.0261(3) 0.0273(3) 0.0286(3) 0.0000(3) 0.0080(2) 0.0021(2)
Cl3 0.0273(5) 0.0292(6) 0.0404(6) 0.0018(5) 0.0129(5) 0.0031(4)
Cl4 0.0356(6) 0.0292(6) 0.0368(6) -0.0003(5) 0.0088(5) 0.0057(5)
Cl5 0.0304(6) 0.0377(7) 0.0283(6) 0.0012(5) 0.0109(5) 0.0005(5)
Cl6 0.0278(6) 0.0358(7) 0.0345(6) -0.0019(5) 0.0077(5) -0.0010(5)

loop_
_atom_type_symbol
_atom_type_description
_atom_type_scat_dispersion_real
_atom_type_scat_dispersion_imag
_atom_type_scat_source
C C 0.0033 0.0016 'International Tables Vol C Tables 4.2.6.8 and 6.1.1.4'
H H 0.0000 0.0000 'International Tables Vol C Tables 4.2.6.8 and 6.1.1.4'
N N 0.0061 0.0033 'International Tables Vol C Tables 4.2.6.8 and 6.1.1.4'
O O 0.0106 0.0060 'International Tables Vol C Tables 4.2.6.8 and 6.1.1.4'
Cl Cl 0.1484 0.1585 'International Tables Vol C Tables 4.2.6.8 and 6.1.1.4'
Co Co 0.3494 0.9721 'International Tables Vol C Tables 4.2.6.8 and 6.1.1.4'

loop_
_geom_angle_atom_site_label_1
_geom_angle_atom_site_label_2
_geom_angle_atom_site_label_3
_geom_angle
_geom_angle_site_symmetry_1
_geom_angle_site_symmetry_3
_geom_angle_publ_flag
C6 N1 C2 118.5(4) . . ?
C6 N1 Co1 128.5(3) . . ?
C2 N1 Co1 112.9(3) . . ?
N1 C2 C3 121.1(4) . . ?
N1 C2 C7 116.7(4) . . ?
C3 C2 C7 122.3(4) . . ?
C4 C3 C2 120.1(4) . . ?
C3 C4 C5 119.4(4) . . ?
C4 C5 C6 118.2(4) . . ?
N1 C6 C5 122.7(4) . . ?
N8 C7 C2 119.5(4) . . ?
C7 N8 C9 121.2(3) . . ?
C7 N8 Co1 112.6(3) . . ?
C9 N8 Co1 125.7(2) . . ?
N8 C9 C13 114.7(3) . . ?
N8 C9 C10 110.5(3) . . ?
C13 C9 C10 113.5(3) . . ?
C12 C10 C9 113.9(4) . . ?
C12 C10 C11 110.5(4) . . ?
C9 C10 C11 111.3(4) . . ?
O14 C13 C9 107.0(3) . . ?
C13 O14 C15 114.2(3) . . ?
O14 C15 C16 106.6(3) . . ?
C21 C16 C17 118.4(4) . . ?
C21 C16 C15 122.2(4) . . ?
C17 C16 C15 119.3(4) . . ?
C18 C17 C16 119.9(5) . . ?
C19 C18 C17 120.4(5) . . ?
C19 C18 C23A 119.5(5) . . ?
C17 C18 C23A 120.0(5) . . ?
C18 C19 C20 121.5(5) . . ?
C19 C20 C21 117.5(5) . . ?
C19 C20 C22 120.4(5) . . ?
C21 C20 C22 122.1(5) . . ?
C16 C21 C20 122.4(5) . . ?
C18 C23A O24A 103.4(6) . . ?
C25A O24A C23A 110.4(4) . . ?
O24A C25A C26 114.7(5) . . ?
N30 C26 C25A 114.5(4) . . ?
N30 C26 C27 109.6(4) . . ?
C25A C26 C27 111.0(4) . . ?
C29 C27 C28 110.8(4) . . ?
C29 C27 C26 110.3(4) . . ?
C28 C27 C26 113.5(4) . . ?
C31 N30 C26 121.1(4) . . ?
C31 N30 Co2 113.7(3) . . ?
C26 N30 Co2 124.9(3) . . ?
N30 C31 C32 119.3(4) . . ?
N33 C32 C37 122.1(4) . . ?
N33 C32 C31 115.5(4) . . ?
C37 C32 C31 122.4(4) . . ?
C34 N33 C32 117.6(4) . . ?
C34 N33 Co2 128.1(3) . . ?
C32 N33 Co2 114.1(3) . . ?
N33 C34 C35 123.8(4) . . ?
C36 C35 C34 118.2(4) . . ?
C35 C36 C37 119.4(4) . . ?
C36 C37 C32 118.9(4) . . ?
C46 N41 C42 118.3(4) . . ?
C46 N41 Co2 127.5(3) . . ?
C42 N41 Co2 114.1(3) . . ?
N41 C42 C43 122.3(4) . . ?
N41 C42 C47 115.0(4) . . ?
C43 C42 C47 122.6(4) . . ?
C42 C43 C44 119.1(4) . . ?
C45 C44 C43 118.2(4) . . ?
C46 C45 C44 119.7(4) . . ?
N41 C46 C45 122.3(4) . . ?
N48 C47 C42 118.3(4) . . ?
C47 N48 C49 118.8(4) . . ?
C47 N48 Co2 115.2(3) . . ?
C49 N48 Co2 125.6(3) . . ?
N48 C49 C53 109.0(3) . . ?
N48 C49 C50 112.7(3) . . ?
C53 C49 C50 115.7(4) . . ?
C51 C50 C49 112.2(4) . . ?
C51 C50 C52 110.7(4) . . ?
C49 C50 C52 108.8(4) . . ?
O54 C53 C49 109.2(4) . . ?
C53 O54 C55 112.7(4) . . ?
O54 C55 C56 113.3(4) . . ?
C57 C56 C61 119.1(4) . . ?
C57 C56 C55 119.4(5) . . ?
C61 C56 C55 121.5(4) . . ?
C56 C57 C58 120.7(5) . . ?
C59 C58 C57 119.2(4) . . ?
C59 C58 C62 120.7(4) . . ?
C57 C58 C62 120.2(5) . . ?
C58 C59 C60 121.8(4) . . ?
C61 C60 C59 118.0(4) . . ?
C61 C60 C63 122.2(4) . . ?
C59 C60 C63 119.7(4) . . ?
C60 C61 C56 121.1(4) . . ?
O64 C63 C60 112.2(4) . . ?
C65 O64 C63 111.0(3) . . ?
O64 C65 C66 109.9(3) . . ?
N70 C66 C67 112.0(4) . . ?
N70 C66 C65 106.0(3) . . ?
C67 C66 C65 114.8(4) . . ?
C68 C67 C69 110.8(4) . . ?
C68 C67 C66 112.4(4) . . ?
C69 C67 C66 109.4(4) . . ?
C71 N70 C66 117.0(3) . . ?
C71 N70 Co1 114.0(3) . . ?
C66 N70 Co1 128.6(3) . . ?
N70 C71 C72 119.6(4) . . ?
N73 C72 C77 122.2(4) . . ?
N73 C72 C71 116.1(4) . . ?
C77 C72 C71 121.7(4) . . ?
C74 N73 C72 117.5(4) . . ?
C74 N73 Co1 129.0(3) . . ?
C72 N73 Co1 113.4(3) . . ?
N73 C74 C75 124.0(4) . . ?
C76 C75 C74 118.2(4) . . ?
C75 C76 C77 120.1(4) . . ?
C76 C77 C72 118.1(4) . . ?
N1 Co1 N73 166.76(13) . . ?
N1 Co1 N70 94.68(13) . . ?
N73 Co1 N70 76.70(13) . . ?
N1 Co1 N8 78.06(13) . . ?
N73 Co1 N8 93.22(13) . . ?
N70 Co1 N8 99.10(12) . . ?
N1 Co1 Cl2 94.43(10) . . ?
N73 Co1 Cl2 95.48(9) . . ?
N70 Co1 Cl2 89.27(9) . . ?
N8 Co1 Cl2 169.12(9) . . ?
N1 Co1 Cl1 93.47(9) . . ?
N73 Co1 Cl1 96.12(9) . . ?
N70 Co1 Cl1 170.39(9) . . ?
N8 Co1 Cl1 87.58(9) . . ?
Cl2 Co1 Cl1 85.02(4) . . ?
N41 Co2 N33 167.14(13) . . ?
N41 Co2 N48 77.10(13) . . ?
N33 Co2 N48 95.65(13) . . ?
N41 Co2 N30 93.73(13) . . ?
N33 Co2 N30 76.94(13) . . ?
N48 Co2 N30 100.11(13) . . ?
N41 Co2 Cl2 95.84(9) . . ?
N33 Co2 Cl2 94.51(10) . . ?
N48 Co2 Cl2 88.23(9) . . ?
N30 Co2 Cl2 168.52(10) . . ?
N41 Co2 Cl1 97.08(9) . . ?
N33 Co2 Cl1 91.44(10) . . ?
N48 Co2 Cl1 170.40(9) . . ?
N30 Co2 Cl1 87.78(9) . . ?
Cl2 Co2 Cl1 84.75(4) . . ?
Co1 Cl1 Co2 94.97(4) . . ?
Co1 Cl2 Co2 95.24(4) . . ?
Cl6 Co3 Cl3 112.19(5) . . ?
Cl6 Co3 Cl4 109.19(5) . . ?
Cl3 Co3 Cl4 107.66(5) . . ?
Cl6 Co3 Cl5 109.05(5) . . ?
Cl3 Co3 Cl5 107.35(4) . . ?
Cl4 Co3 Cl5 111.42(5) . . ?
N81 C82 C83 179.4(5) . . ?
C86 C87 N88 179.1(8) . . ?
C93 C92 N91 179.0(8) . . ?

loop_
_geom_bond_atom_site_label_1
_geom_bond_atom_site_label_2
_geom_bond_distance
_geom_bond_site_symmetry_2
_geom_bond_publ_flag
N1 C6 1.333(5) . ?
N1 C2 1.357(5) . ?
N1 Co1 2.124(3) . ?
C2 C3 1.402(6) . ?
C2 C7 1.469(6) . ?
C3 C4 1.351(6) . ?
C4 C5 1.391(7) . ?
C5 C6 1.399(6) . ?
C7 N8 1.274(5) . ?
N8 C9 1.480(5) . ?
N8 Co1 2.177(3) . ?
C9 C13 1.530(6) . ?
C9 C10 1.533(6) . ?
C10 C12 1.525(6) . ?
C10 C11 1.540(7) . ?
C13 O14 1.404(5) . ?
O14 C15 1.426(5) . ?
C15 C16 1.497(6) . ?
C16 C21 1.384(6) . ?
C16 C17 1.410(7) . ?
C17 C18 1.384(7) . ?
C18 C19 1.378(7) . ?
C18 C23A 1.503(8) . ?
C19 C20 1.391(7) . ?
C20 C21 1.400(6) . ?
C20 C22 1.510(7) . ?
C23A O24A 1.541(8) . ?
O24A C25A 1.322(7) . ?
C25A C26 1.504(7) . ?
C26 N30 1.486(5) . ?
C26 C27 1.552(7) . ?
C27 C29 1.522(6) . ?
C27 C28 1.533(6) . ?
N30 C31 1.264(5) . ?
N30 Co2 2.184(3) . ?
C31 C32 1.478(6) . ?
C32 N33 1.357(5) . ?
C32 C37 1.382(6) . ?
N33 C34 1.324(5) . ?
N33 Co2 2.129(3) . ?
C34 C35 1.379(6) . ?
C35 C36 1.376(6) . ?
C36 C37 1.379(6) . ?
N41 C46 1.336(5) . ?
N41 C42 1.364(5) . ?
N41 Co2 2.123(3) . ?
C42 C43 1.386(6) . ?
C42 C47 1.476(6) . ?
C43 C44 1.392(6) . ?
C44 C45 1.391(6) . ?
C45 C46 1.387(6) . ?
C47 N48 1.271(5) . ?
N48 C49 1.501(5) . ?
N48 Co2 2.144(3) . ?
C49 C53 1.521(6) . ?
C49 C50 1.536(6) . ?
C50 C51 1.496(7) . ?
C50 C52 1.550(6) . ?
C53 O54 1.426(5) . ?
O54 C55 1.430(6) . ?
C55 C56 1.514(6) . ?
C56 C57 1.392(7) . ?
C56 C61 1.402(7) . ?
C57 C58 1.399(7) . ?
C58 C59 1.375(7) . ?
C58 C62 1.505(7) . ?
C59 C60 1.407(6) . ?
C60 C61 1.394(6) . ?
C60 C63 1.503(7) . ?
C63 O64 1.444(6) . ?
O64 C65 1.408(5) . ?
C65 C66 1.554(6) . ?
C66 N70 1.509(5) . ?
C66 C67 1.535(6) . ?
C67 C68 1.501(6) . ?
C67 C69 1.517(6) . ?
N70 C71 1.273(5) . ?
N70 Co1 2.168(3) . ?
C71 C72 1.449(6) . ?
C72 N73 1.354(5) . ?
C72 C77 1.403(6) . ?
N73 C74 1.335(5) . ?
N73 Co1 2.147(3) . ?
C74 C75 1.385(6) . ?
C75 C76 1.366(7) . ?
C76 C77 1.389(6) . ?
Co1 Cl2 2.4698(11) . ?
Co1 Cl1 2.4795(11) . ?
Co2 Cl2 2.4805(11) . ?
Co2 Cl1 2.4816(11) . ?
Co3 Cl6 2.2765(12) . ?
Co3 Cl3 2.2855(12) . ?
Co3 Cl4 2.2883(14) . ?
Co3 Cl5 2.3121(12) . ?
N81 C82 1.123(6) . ?
C82 C83 1.461(7) . ?
C86 C87 1.088(8) . ?
C87 N88 1.447(8) . ?
N91 C92 1.497(10) . ?
C92 C93 1.111(9) . ?
